data_7007521
loop_
_publ_author_name
'Wu, Chuan-De'
'Lin, Wenbin'

_publ_section_title
;
 Homochiral porous solids based on 1D coordination polymers built from
 46-membered macrocycles.
;
_journal_issue 38
_journal_name_full 'Dalton transactions (Cambridge, England : 2003)'
_journal_page_first 4563
_journal_page_last 4569
_journal_paper_doi 10.1039/b606817k
_journal_year 2006
_chemical_formula_sum 'C82 H90 Cl2 N4 Ni O11'
_chemical_formula_weight 1437.19
_chemical_name_systematic
;
?
;
_space_group_IT_number 152
_symmetry_cell_setting trigonal
_symmetry_space_group_name_Hall 'P 31 2"'
_symmetry_space_group_name_H-M 'P 31 2 1'
_atom_sites_solution_hydrogens geom
_atom_sites_solution_primary direct
_atom_sites_solution_secondary difmap
_audit_creation_method SHELXL-97
_cell_angle_alpha 90.00
_cell_angle_beta 90.00
_cell_angle_gamma 120.00
_cell_formula_units_Z 3
_cell_length_a 18.6823(8)
_cell_length_b 18.6823(8)
_cell_length_c 25.475(2)
_cell_measurement_temperature 173(2)
_cell_measurement_theta_max 20.49
_cell_measurement_theta_min 2.64
_cell_volume 7700.3(8)
_computing_cell_refinement 'Siemens SMART & SAINT'
_computing_data_collection 'Siemens SMART'
_computing_data_reduction 'Siemens XPREP'
_computing_structure_refinement 'Siemens SHELXTL'
_computing_structure_solution 'Siemens SHELXTL'
_diffrn_ambient_temperature 173(2)
_diffrn_measured_fraction_theta_full 0.966
_diffrn_measured_fraction_theta_max 0.966
_diffrn_radiation_monochromator graphite
_diffrn_radiation_source 'fine-focus sealed tube'
_diffrn_radiation_type MoK\a
_diffrn_radiation_wavelength 0.71073
_diffrn_reflns_av_R_equivalents 0.1377
_diffrn_reflns_av_sigmaI/netI 0.1156
_diffrn_reflns_limit_h_max 18
_diffrn_reflns_limit_h_min -16
_diffrn_reflns_limit_k_max 17
_diffrn_reflns_limit_k_min -18
_diffrn_reflns_limit_l_max 23
_diffrn_reflns_limit_l_min -25
_diffrn_reflns_number 22247
_diffrn_reflns_theta_full 20.49
_diffrn_reflns_theta_max 20.49
_diffrn_reflns_theta_min 2.64
_diffrn_standards_decay_% 0
_diffrn_standards_interval_count 0
_diffrn_standards_interval_time .
_diffrn_standards_number 0
_exptl_absorpt_coefficient_mu 0.287
_exptl_absorpt_correction_T_max 1.0000
_exptl_absorpt_correction_T_min 0.6236
_exptl_absorpt_correction_type empirical
_exptl_absorpt_process_details 'SADABS (Sheldrick, 1996)'
_exptl_crystal_colour 'light green'
_exptl_crystal_density_diffrn 0.930
_exptl_crystal_density_method 'not measured'
_exptl_crystal_description Bloc
_exptl_crystal_F_000 2280
_exptl_crystal_size_max 0.40
_exptl_crystal_size_mid 0.30
_exptl_crystal_size_min 0.20
_refine_diff_density_max 0.494
_refine_diff_density_min -0.301
_refine_diff_density_rms 0.079
_refine_ls_abs_structure_details 'Flack H D (1983), Acta Cryst. A39, 876-881'
_refine_ls_abs_structure_Flack 0.06(6)
_refine_ls_extinction_coef 0.0017(11)
_refine_ls_extinction_expression Fc^*^=kFc[1+0.001xFc^2^\l^3^/sin(2\q)]^-1/4^
_refine_ls_extinction_method SHELXL
_refine_ls_goodness_of_fit_ref 1.028
_refine_ls_hydrogen_treatment constr
_refine_ls_matrix_type full
_refine_ls_number_parameters 402
_refine_ls_number_reflns 4999
_refine_ls_number_restraints 10
_refine_ls_restrained_S_all 1.028
_refine_ls_R_factor_gt 0.1121
_refine_ls_shift/su_max 0.000
_refine_ls_shift/su_mean 0.000
_refine_ls_structure_factor_coef Fsqd
_refine_ls_weighting_details 'calc w=1/[\s^2^(Fo^2^)+(0.1443P)^2^+10.5863P] where P=(Fo^2^+2Fc^2^)/3'
_refine_ls_weighting_scheme calc
_refine_ls_wR_factor_gt 0.2633
_refine_ls_wR_factor_ref 0.2933
_reflns_number_gt 2853
_reflns_number_total 4999
_reflns_threshold_expression >2sigma(I)
_cod_data_source_file b606817k.txt
_cod_data_source_block new1
_cod_original_cell_volume 7700.1(8)
_cod_original_sg_symbol_H-M P3(1)21
_cod_database_code 7007521
_refine_ls_r_factor_ref 0.1749

loop_
_symmetry_equiv_pos_as_xyz
'x, y, z'
'-y, x-y, z+1/3'
'-x+y, -x, z+2/3'
'y, x, -z'
'x-y, -y, -z+2/3'
'-x, -x+y, -z+1/3'

loop_
_atom_site_label
_atom_site_type_symbol
_atom_site_fract_x
_atom_site_fract_y
_atom_site_fract_z
_atom_site_U_iso_or_equiv
_atom_site_adp_type
_atom_site_occupancy
_atom_site_symmetry_multiplicity
_atom_site_calc_flag
_atom_site_refinement_flags
_atom_site_disorder_assembly
_atom_site_disorder_group
Ni1 Ni 1.0000 2.02454(11) 2.1667 0.0693(8) Uani 1 2 d S . .
Cl Cl 0.8690(2) 1.9631(2) 2.11848(11) 0.0930(12) Uani 1 1 d . . .
O1 O 1.2867(13) 2.6367(12) 1.7526(5) 0.231(8) Uani 1 1 d . . .
O2 O 1.4441(12) 2.7743(10) 1.8154(8) 0.243(8) Uani 1 1 d . . .
N1 N 1.0453(9) 2.9666(8) 2.1153(3) 0.095(4) Uani 1 1 d . . .
N2 N 1.0482(8) 2.1267(7) 2.1154(4) 0.077(3) Uani 1 1 d . . .
C1 C 1.0232(9) 2.9530(8) 2.0633(4) 0.098(5) Uani 1 1 d . . .
H1A H 0.9862 2.9699 2.0506 0.117 Uiso 1 1 calc R . .
C2 C 1.0503(11) 2.9178(9) 2.0298(4) 0.112(6) Uani 1 1 d . . .
H2A H 1.0329 2.9104 1.9942 0.134 Uiso 1 1 calc R . .
C3 C 1.1061(13) 2.8906(10) 2.0475(5) 0.116(6) Uani 1 1 d . . .
C4 C 1.1270(13) 2.9019(11) 2.1005(5) 0.124(6) Uani 1 1 d . . .
H4A H 1.1640 2.8858 2.1145 0.149 Uiso 1 1 calc R . .
C5 C 1.0943(12) 2.9355(11) 2.1311(5) 0.108(5) Uani 1 1 d . . .
H5A H 1.1061 2.9383 2.1676 0.130 Uiso 1 1 calc R . .
C6 C 1.1368(13) 2.8465(10) 2.0142(5) 0.144(8) Uani 1 1 d . . .
H6A H 1.1769 2.8351 2.0285 0.172 Uiso 1 1 calc R . .
C7 C 1.1108(12) 2.8217(10) 1.9642(5) 0.123(6) Uani 1 1 d . . .
H7A H 1.0656 2.8260 1.9509 0.148 Uiso 1 1 calc R . .
C8 C 1.1503(19) 2.7886(13) 1.9303(6) 0.172(10) Uani 1 1 d . . .
C9 C 1.2189(18) 2.7748(10) 1.9491(7) 0.177(12) Uani 1 1 d . . .
H9A H 1.2408 2.7926 1.9833 0.213 Uiso 1 1 calc R . .
C10 C 1.2514(16) 2.7365(11) 1.9175(8) 0.182(11) Uani 1 1 d . . .
H10A H 1.2888 2.7222 1.9330 0.219 Uiso 1 1 calc R . .
C13 C 1.126(3) 2.7705(18) 1.8789(6) 0.28(2) Uani 1 1 d . . .
H13A H 1.0812 2.7748 1.8647 0.340 Uiso 1 1 calc R . .
C11 C 1.1780(17) 2.7422(16) 1.8456(5) 0.35(3) Uani 1 1 d G . .
C12 C 1.2322(12) 2.7187(10) 1.8658(3) 0.215(14) Uani 1 1 d G . .
C14 C 1.2648(12) 2.6823(11) 1.8333(4) 0.231(13) Uani 1 1 d GD . .
C15 C 1.2431(16) 2.6695(13) 1.7805(4) 0.41(3) Uani 1 1 d G . .
C16 C 1.1888(17) 2.6931(16) 1.7603(4) 0.270(19) Uani 1 1 d G . .
H16A H 1.1740 2.6843 1.7242 0.324 Uiso 1 1 calc R . .
C17 C 1.1563(17) 2.7294(18) 1.7928(5) 0.65(7) Uani 1 1 d G . .
H17A H 1.1192 2.7455 1.7790 0.785 Uiso 1 1 calc R . .
C18 C 1.2801(17) 2.6323(16) 1.6974(6) 0.198(10) Uani 1 1 d . . .
H18A H 1.2214 2.6079 1.6871 0.237 Uiso 1 1 calc R . .
H18B H 1.3111 2.6887 1.6824 0.237 Uiso 1 1 calc R . .
C19 C 1.3118(19) 2.5838(16) 1.6772(7) 0.231(13) Uani 1 1 d . . .
H19A H 1.3050 2.5798 1.6390 0.347 Uiso 1 1 calc R . .
H19B H 1.2819 2.5284 1.6926 0.347 Uiso 1 1 calc R . .
H19C H 1.3706 2.6094 1.6859 0.347 Uiso 1 1 calc R . .
C20 C 1.517(4) 2.866(2) 1.7479(15) 0.52(5) Uani 1 1 d D . .
H20A H 1.5622 2.8825 1.7224 0.774 Uiso 1 1 calc R . .
H20B H 1.5305 2.9118 1.7719 0.774 Uiso 1 1 calc R . .
H20C H 1.4657 2.8506 1.7293 0.774 Uiso 1 1 calc R . .
C21 C 1.507(2) 2.7924(18) 1.7789(12) 0.48(5) Uani 1 1 d D . .
H21A H 1.4920 2.7445 1.7555 0.580 Uiso 1 1 calc R . .
H21B H 1.5595 2.8061 1.7971 0.580 Uiso 1 1 calc R . .
C22 C 1.3228(12) 2.6512(10) 1.8545(6) 0.251(12) Uiso 1 1 d GD . .
C23 C 1.4074(12) 2.6948(9) 1.8450(6) 0.204(9) Uiso 1 1 d G . .
C24 C 1.4579(9) 2.6670(14) 1.8659(8) 0.270(15) Uiso 1 1 d G . .
H24A H 1.5158 2.6968 1.8594 0.324 Uiso 1 1 calc R . .
C25 C 1.4239(14) 2.5957(14) 1.8963(8) 0.263(15) Uiso 1 1 d G . .
H25A H 1.4584 2.5768 1.9106 0.316 Uiso 1 1 calc R . .
C26 C 1.3393(15) 2.5522(9) 1.9058(5) 0.226(16) Uani 1 1 d G . .
C27 C 1.2888(10) 2.5799(9) 1.8849(6) 0.228(17) Uani 1 1 d G . .
C28 C 1.315(2) 2.4883(15) 1.9326(7) 0.183(12) Uani 1 1 d . . .
H28A H 1.3512 2.4684 1.9413 0.219 Uiso 1 1 calc R . .
C29 C 1.237(2) 2.4486(11) 1.9487(6) 0.123(7) Uani 1 1 d . . .
C30 C 1.1774(16) 2.4678(13) 1.9326(7) 0.139(7) Uani 1 1 d . . .
H30A H 1.1220 2.4378 1.9449 0.167 Uiso 1 1 calc R . .
C31 C 1.202(2) 2.5309(14) 1.8989(7) 0.210(14) Uani 1 1 d . . .
H31A H 1.1630 2.5435 1.8842 0.251 Uiso 1 1 calc R . .
C32 C 1.2017(14) 2.3714(10) 1.9869(6) 0.121(6) Uani 1 1 d . . .
H32A H 1.2433 2.3588 1.9965 0.145 Uiso 1 1 calc R . .
C33 C 1.1386(13) 2.3262(10) 2.0063(6) 0.122(7) Uani 1 1 d . . .
H33A H 1.0965 2.3362 1.9938 0.147 Uiso 1 1 calc R . .
C34 C 1.0023(10) 2.1592(9) 2.1026(5) 0.083(4) Uani 1 1 d . . .
H34A H 0.9497 2.1390 2.1185 0.100 Uiso 1 1 calc R . .
C35 C 1.0296(13) 2.2221(11) 2.0663(7) 0.109(5) Uani 1 1 d . . .
H35A H 0.9927 2.2408 2.0563 0.130 Uiso 1 1 calc R . .
C36 C 1.1051(14) 2.2591(10) 2.0439(6) 0.100(5) Uani 1 1 d . . .
C37 C 1.1554(12) 2.2252(11) 2.0585(5) 0.116(6) Uani 1 1 d . . .
H37A H 1.2093 2.2473 2.0441 0.140 Uiso 1 1 calc R . .
C38 C 1.1247(9) 2.1569(9) 2.0955(5) 0.087(4) Uani 1 1 d . . .
H38A H 1.1580 2.1339 2.1054 0.105 Uiso 1 1 calc R . .
O3 O 1.036(4) 2.545(3) 1.370(2) 0.33(2) Uiso 0.50 1 d PD . .
C39 C 1.052(3) 2.500(3) 1.3945(18) 0.174(16) Uiso 0.50 1 d PD . .
C40 C 1.0958(19) 2.4519(19) 1.4042(11) 0.111(10) Uiso 0.50 1 d PD . .
O4 O 1.127(3) 2.353(3) 1.8141(18) 0.28(2) Uiso 0.50 1 d PD . .
H4B H 1.1703 2.3494 1.8143 0.427 Uiso 0.50 1 calc PR . .
C41 C 1.074(3) 2.429(3) 1.7776(19) 0.21(2) Uiso 0.50 1 d PD . .
H41A H 1.0945 2.4770 1.7544 0.309 Uiso 0.50 1 calc PR . .
H41B H 1.0599 2.4426 1.8119 0.309 Uiso 0.50 1 calc PR . .
H41C H 1.0248 2.3823 1.7621 0.309 Uiso 0.50 1 calc PR . .
C42 C 1.136(4) 2.407(5) 1.784(4) 0.39(6) Uiso 0.50 1 d PD . .
H42A H 1.1472 2.3925 1.7491 0.467 Uiso 0.50 1 calc PR . .
H42B H 1.1869 2.4582 1.7952 0.467 Uiso 0.50 1 calc PR . .
C44 C 1.742(3) 2.844(3) 1.982(2) 0.22(2) Uiso 0.50 1 d PD . .
H44A H 1.7613 2.8181 2.0073 0.326 Uiso 0.50 1 calc PR . .
H44B H 1.6927 2.8434 1.9953 0.326 Uiso 0.50 1 calc PR . .
H44C H 1.7859 2.9016 1.9760 0.326 Uiso 0.50 1 calc PR . .
O101 O 1.0033(16) 2.6184(16) 1.7022(10) 0.157(9) Uiso 0.50 1 d P . .
O102 O 1.035(7) 2.468(6) 1.682(5) 0.53(6) Uiso 0.50 1 d P . .
O103 O 1.408(4) 3.006(4) 1.7389(19) 0.39(3) Uiso 0.50 1 d PD . .
O104 O 1.336(3) 2.936(3) 1.8302(15) 0.260(16) Uiso 0.50 1 d PD . .
C43 C 1.722(4) 2.798(4) 1.931(2) 0.22(2) Uiso 0.50 1 d PD . .
H43A H 1.7734 2.8030 1.9162 0.270 Uiso 0.50 1 calc PR . .
H43B H 1.6831 2.7390 1.9378 0.270 Uiso 0.50 1 calc PR . .
O5 O 1.692(3) 2.824(4) 1.899(2) 0.32(2) Uiso 0.50 1 d PD . .
H5B H 1.6807 2.7966 1.8717 0.486 Uiso 0.50 1 calc PR . .

loop_
_atom_site_aniso_label
_atom_site_aniso_U_11
_atom_site_aniso_U_22
_atom_site_aniso_U_33
_atom_site_aniso_U_23
_atom_site_aniso_U_13
_atom_site_aniso_U_12
Ni1 0.0871(17) 0.0775(11) 0.0464(11) -0.0024(5) -0.0048(11) 0.0435(8)
Cl 0.091(2) 0.100(3) 0.0578(18) 0.011(2) -0.0071(16) 0.025(2)
O1 0.40(2) 0.297(19) 0.119(9) 0.012(11) 0.033(12) 0.269(19)
O2 0.221(17) 0.146(12) 0.32(2) 0.058(14) 0.097(17) 0.057(12)
N1 0.159(12) 0.113(9) 0.044(6) 0.011(6) -0.005(7) 0.090(8)
N2 0.079(10) 0.097(8) 0.065(7) -0.009(5) -0.013(7) 0.052(9)
C1 0.160(15) 0.112(11) 0.039(7) 0.000(7) -0.004(8) 0.080(11)
C2 0.23(2) 0.109(12) 0.044(7) 0.014(8) 0.011(9) 0.121(14)
C3 0.23(2) 0.095(12) 0.049(9) 0.018(8) 0.022(10) 0.100(14)
C4 0.23(2) 0.138(14) 0.067(10) -0.010(10) 0.025(11) 0.140(14)
C5 0.176(16) 0.123(13) 0.056(8) 0.019(10) -0.009(10) 0.098(12)
C6 0.32(3) 0.115(13) 0.070(10) 0.028(10) 0.052(13) 0.164(18)
C7 0.26(2) 0.133(13) 0.034(7) -0.011(8) -0.001(9) 0.138(14)
C8 0.39(3) 0.152(17) 0.065(12) 0.036(11) 0.033(15) 0.20(2)
C9 0.39(4) 0.094(13) 0.096(12) 0.041(10) 0.133(18) 0.156(19)
C10 0.33(3) 0.134(16) 0.132(14) 0.093(13) 0.142(18) 0.15(2)
C13 0.72(7) 0.31(3) 0.052(11) 0.001(14) -0.004(19) 0.43(4)
C11 0.87(9) 0.42(5) 0.034(10) -0.002(17) -0.01(2) 0.54(6)
C12 0.51(5) 0.186(19) 0.062(11) 0.081(12) 0.103(18) 0.26(3)
C14 0.44(4) 0.27(3) 0.060(10) 0.070(14) 0.139(17) 0.24(3)
C15 1.13(11) 0.41(4) 0.062(12) 0.009(17) 0.01(3) 0.66(7)
C16 0.63(6) 0.33(3) 0.077(12) 0.007(16) 0.02(2) 0.41(4)
C17 1.5(2) 1.11(14) 0.068(15) 0.08(4) 0.07(4) 1.24(16)
C18 0.32(3) 0.23(2) 0.058(10) -0.013(12) 0.004(12) 0.16(2)
C19 0.41(4) 0.24(2) 0.146(16) -0.064(16) 0.02(2) 0.23(3)
C20 0.92(11) 0.23(3) 0.40(5) 0.26(4) 0.52(7) 0.29(5)
C21 0.33(4) 0.39(6) 0.24(3) -0.04(4) 0.18(3) -0.20(4)
C26 0.44(5) 0.097(16) 0.21(2) 0.102(17) 0.18(3) 0.19(2)
C27 0.52(5) 0.087(13) 0.091(12) 0.082(10) 0.16(2) 0.16(2)
C28 0.32(3) 0.108(17) 0.094(14) 0.027(12) 0.107(18) 0.083(19)
C29 0.22(3) 0.082(12) 0.062(10) 0.006(9) 0.003(14) 0.076(16)
C30 0.19(2) 0.113(17) 0.079(13) 0.001(11) -0.011(13) 0.046(15)
C31 0.47(5) 0.108(17) 0.070(13) 0.034(11) 0.036(18) 0.16(2)
C32 0.165(19) 0.083(12) 0.109(12) 0.011(10) 0.004(13) 0.058(13)
C33 0.140(16) 0.069(11) 0.091(11) 0.018(9) 0.023(11) 0.003(11)
C34 0.081(11) 0.069(10) 0.069(9) 0.008(8) 0.018(8) 0.015(9)
C35 0.085(13) 0.088(13) 0.139(14) 0.017(11) -0.024(11) 0.033(10)
C36 0.112(16) 0.091(12) 0.072(10) -0.012(9) -0.029(11) 0.033(13)
C37 0.124(15) 0.130(16) 0.048(9) -0.011(9) 0.007(9) 0.029(13)
C38 0.067(10) 0.131(13) 0.057(8) 0.011(8) 0.035(7) 0.044(9)

loop_
_atom_type_symbol
_atom_type_description
_atom_type_scat_dispersion_real
_atom_type_scat_dispersion_imag
_atom_type_scat_source
C C 0.0033 0.0016 'International Tables Vol C Tables 4.2.6.8 and 6.1.1.4'
H H 0.0000 0.0000 'International Tables Vol C Tables 4.2.6.8 and 6.1.1.4'
N N 0.0061 0.0033 'International Tables Vol C Tables 4.2.6.8 and 6.1.1.4'
O O 0.0106 0.0060 'International Tables Vol C Tables 4.2.6.8 and 6.1.1.4'
Cl Cl 0.1484 0.1585 'International Tables Vol C Tables 4.2.6.8 and 6.1.1.4'
Ni Ni 0.3393 1.1124 'International Tables Vol C Tables 4.2.6.8 and 6.1.1.4'

loop_
_geom_angle_atom_site_label_1
_geom_angle_atom_site_label_2
_geom_angle_atom_site_label_3
_geom_angle
_geom_angle_site_symmetry_1
_geom_angle_site_symmetry_3
_geom_angle_publ_flag
N2 Ni1 N2 92.4(7) 6_769 . ?
N2 Ni1 N1 88.9(4) 6_769 6_759 ?
N2 Ni1 N1 178.2(6) . 6_759 ?
N2 Ni1 N1 178.2(6) 6_769 1_545 ?
N2 Ni1 N1 88.9(4) . 1_545 ?
N1 Ni1 N1 89.8(6) 6_759 1_545 ?
N2 Ni1 Cl 89.3(4) 6_769 6_769 ?
N2 Ni1 Cl 88.2(4) . 6_769 ?
N1 Ni1 Cl 90.7(4) 6_759 6_769 ?
N1 Ni1 Cl 91.9(4) 1_545 6_769 ?
N2 Ni1 Cl 88.2(3) 6_769 . ?
N2 Ni1 Cl 89.3(3) . . ?
N1 Ni1 Cl 91.9(4) 6_759 . ?
N1 Ni1 Cl 90.7(4) 1_545 . ?
Cl Ni1 Cl 176.4(2) 6_769 . ?
C18 O1 C15 118.0(16) . . ?
C21 O2 C23 119(2) . . ?
C5 N1 C1 114.2(11) . . ?
C5 N1 Ni1 123.8(8) . 1_565 ?
C1 N1 Ni1 121.9(9) . 1_565 ?
C34 N2 C38 120.9(11) . . ?
C34 N2 Ni1 119.3(10) . . ?
C38 N2 Ni1 119.8(11) . . ?
C2 C1 N1 124.1(14) . . ?
C1 C2 C3 119.8(12) . . ?
C4 C3 C2 116.6(13) . . ?
C4 C3 C6 118.8(15) . . ?
C2 C3 C6 124.4(13) . . ?
C5 C4 C3 118.8(15) . . ?
C4 C5 N1 126.3(12) . . ?
C7 C6 C3 123.7(16) . . ?
C6 C7 C8 121.9(16) . . ?
C13 C8 C7 119(2) . . ?
C13 C8 C9 118(2) . . ?
C7 C8 C9 122.6(15) . . ?
C10 C9 C8 122(2) . . ?
C12 C10 C9 124(2) . . ?
C8 C13 C11 114(2) . . ?
C12 C11 C17 120.0 . . ?
C12 C11 C13 125.4(12) . . ?
C17 C11 C13 113.9(13) . . ?
C10 C12 C14 124.8(13) . . ?
C10 C12 C11 115.1(13) . . ?
C14 C12 C11 120.0 . . ?
C12 C14 C15 120.0 . . ?
C12 C14 C22 122.0(10) . . ?
C15 C14 C22 117.9(11) . . ?
C16 C15 C14 120.0 . . ?
C16 C15 O1 127.8(11) . . ?
C14 C15 O1 112.0(12) . . ?
C15 C16 C17 120.0 . . ?
C16 C17 C11 120.0 . . ?
C19 C18 O1 110.6(19) . . ?
O2 C21 C20 106(2) . . ?
C23 C22 C27 120.0 . . ?
C23 C22 C14 121.3(14) . . ?
C27 C22 C14 118.6(14) . . ?
C24 C23 C22 120.0 . . ?
C24 C23 O2 120.3(16) . . ?
C22 C23 O2 119.5(16) . . ?
C23 C24 C25 120.00(5) . . ?
C26 C25 C24 120.0 . . ?
C28 C26 C27 125(2) . . ?
C28 C26 C25 115(2) . . ?
C27 C26 C25 120.0 . . ?
C26 C27 C22 120.00(5) . . ?
C26 C27 C31 114.9(15) . . ?
C22 C27 C31 125.1(15) . . ?
C26 C28 C29 119(3) . . ?
C28 C29 C30 124(2) . . ?
C28 C29 C32 123(2) . . ?
C30 C29 C32 113(2) . . ?
C31 C30 C29 117(2) . . ?
C30 C31 C27 120(3) . . ?
C33 C32 C29 137(2) . . ?
C32 C33 C36 139(2) . . ?
N2 C34 C35 120.7(15) . . ?
C36 C35 C34 124.6(16) . . ?
C35 C36 C37 114.6(15) . . ?
C35 C36 C33 128(2) . . ?
C37 C36 C33 118(2) . . ?
C36 C37 C38 120.2(16) . . ?
N2 C38 C37 118.8(14) . . ?
O3 C39 C40 155(5) . . ?
O4 C42 C41 122(3) . . ?
O5 C43 C44 112(6) . . ?

loop_
_geom_bond_atom_site_label_1
_geom_bond_atom_site_label_2
_geom_bond_distance
_geom_bond_site_symmetry_2
_geom_bond_publ_flag
Ni1 N2 2.107(11) 6_769 ?
Ni1 N2 2.107(11) . ?
Ni1 N1 2.126(10) 6_759 ?
Ni1 N1 2.126(10) 1_545 ?
Ni1 Cl 2.450(3) 6_769 ?
Ni1 Cl 2.450(3) . ?
O1 C18 1.409(16) . ?
O1 C15 1.429(17) . ?
O2 C21 1.41(3) . ?
O2 C23 1.49(2) . ?
N1 C5 1.367(16) . ?
N1 C1 1.371(13) . ?
N1 Ni1 2.126(10) 1_565 ?
N2 C34 1.317(17) . ?
N2 C38 1.346(15) . ?
C1 C2 1.322(16) . ?
C2 C3 1.44(2) . ?
C3 C4 1.393(19) . ?
C3 C6 1.483(19) . ?
C4 C5 1.327(17) . ?
C6 C7 1.359(18) . ?
C7 C8 1.46(2) . ?
C8 C13 1.37(2) . ?
C8 C9 1.50(3) . ?
C9 C10 1.40(2) . ?
C10 C12 1.36(2) . ?
C13 C11 1.57(2) . ?
C11 C12 1.3900 . ?
C11 C17 1.3900 . ?
C12 C14 1.3900 . ?
C14 C15 1.3900 . ?
C14 C22 1.561(15) . ?
C15 C16 1.3900 . ?
C16 C17 1.3900 . ?
C18 C19 1.40(3) . ?
C20 C21 1.51(2) . ?
C22 C23 1.3900 . ?
C22 C27 1.3900 . ?
C23 C24 1.3900 . ?
C24 C25 1.3900 . ?
C25 C26 1.3900 . ?
C26 C28 1.25(2) . ?
C26 C27 1.3900 . ?
C27 C31 1.45(4) . ?
C28 C29 1.33(3) . ?
C29 C30 1.39(3) . ?
C29 C32 1.58(2) . ?
C30 C31 1.34(2) . ?
C32 C33 1.16(2) . ?
C33 C36 1.45(2) . ?
C34 C35 1.38(2) . ?
C35 C36 1.35(2) . ?
C36 C37 1.42(2) . ?
C37 C38 1.45(2) . ?
O3 C39 1.21(2) . ?
C39 C40 1.50(2) . ?
O4 C42 1.21(2) . ?
C41 C42 1.41(2) . ?
C44 C43 1.49(2) . ?
O101 O101 1.81(5) 6_768 ?
O102 O102 1.4(2) 6_768 ?
C43 O5 1.22(2) . ?
